data_4301099
loop_
_publ_author_name
'Sylvie Choua'
'Jean-Pierre Djukic'
'J\'er\^ome Dall\'ery'
'Andr\'e Bieber'
'Richard Welter'
'Jean-Paul Gisselbrecht'
'Philippe Turek'
'Louis Ricard'

_publ_contact_author_address
;Institut de Chimie de Strasbourg 
CNRS
Universite Louis Pasteur
4 rue Blaise Pascal 
67000 Strasbourg 
France
;
_publ_contact_author_email choua@chimie.u-strasbg.fr
_publ_contact_author_name 'Sylvie CHOUA'
_publ_section_title
;
Stable and Highly Persistent Quinoxaline-Centered Metalloorganic Radical
Anions: Preparation, Structural, Spectroscopic, and Computational
Investigations
;
_journal_name_full 'Inorganic Chemistry'
_journal_page_first 149
_journal_page_last 163
_journal_paper_doi 10.1021/ic801434h
_journal_volume 48
_journal_year 2009
_chemical_formula_moiety C52H32Mn2N2O6,C18H36KN2O6,C4H8O
_chemical_formula_sum 'C74 H76 K Mn2 N4 O13'
_chemical_formula_weight 1378.37
_chemical_name_systematic
; 
 ? 
;
_space_group_IT_number 2
_symmetry_cell_setting triclinic
_symmetry_space_group_name_Hall '-P 1'
_symmetry_space_group_name_H-M 'P -1'
_atom_sites_solution_hydrogens geom
_atom_sites_solution_primary direct
_atom_sites_solution_secondary difmap
_audit_creation_method SHELXL-97
_cell_angle_alpha 65.8240(10)
_cell_angle_beta 84.8320(10)
_cell_angle_gamma 75.6350(10)
_cell_formula_units_Z 2
_cell_length_a 13.6590(10)
_cell_length_b 15.8380(10)
_cell_length_c 17.6010(10)
_cell_measurement_reflns_used 10450
_cell_measurement_temperature 150.0(1)
_cell_measurement_theta_max 30.034
_cell_measurement_theta_min 0.998
_cell_volume 3364.8(4)
_computing_structure_refinement 'SHELXL-97 (Sheldrick, 1997)'
_computing_structure_solution 'SHELXS-97 (Sheldrick, 1990)'
_diffrn_ambient_temperature 150.0(1)
_diffrn_measured_fraction_theta_full 0.994
_diffrn_measured_fraction_theta_max 0.994
_diffrn_measurement_device_type KappaCCD
_diffrn_measurement_method 'phi and omega scans'
_diffrn_radiation_monochromator graphite
_diffrn_radiation_source 'fine-focus sealed tube'
_diffrn_radiation_type MoK\a
_diffrn_radiation_wavelength 0.71073
_diffrn_reflns_av_R_equivalents 0.0198
_diffrn_reflns_av_sigmaI/netI 0.0438
_diffrn_reflns_limit_h_max 19
_diffrn_reflns_limit_h_min -19
_diffrn_reflns_limit_k_max 22
_diffrn_reflns_limit_k_min -18
_diffrn_reflns_limit_l_max 24
_diffrn_reflns_limit_l_min -24
_diffrn_reflns_number 39225
_diffrn_reflns_theta_full 30.06
_diffrn_reflns_theta_max 30.06
_diffrn_reflns_theta_min 2.65
_exptl_absorpt_coefficient_mu 0.505
_exptl_absorpt_correction_T_max 0.9236
_exptl_absorpt_correction_T_min 0.8971
_exptl_absorpt_correction_type multi-scan
_exptl_crystal_colour 'dark red'
_exptl_crystal_density_diffrn 1.360
_exptl_crystal_density_method 'not measured'
_exptl_crystal_description block
_exptl_crystal_F_000 1442
_exptl_crystal_size_max 0.22
_exptl_crystal_size_mid 0.22
_exptl_crystal_size_min 0.16
_refine_diff_density_max 0.531
_refine_diff_density_min -0.527
_refine_diff_density_rms 0.061
_refine_ls_extinction_coef 0.0007(6)
_refine_ls_extinction_expression Fc^*^=kFc[1+0.001xFc^2^\l^3^/sin(2\q)]^-1/4^
_refine_ls_extinction_method SHELXL
_refine_ls_goodness_of_fit_ref 1.087
_refine_ls_hydrogen_treatment constr
_refine_ls_matrix_type full
_refine_ls_number_parameters 803
_refine_ls_number_reflns 19599
_refine_ls_number_restraints 0
_refine_ls_restrained_S_all 1.087
_refine_ls_R_factor_all 0.0568
_refine_ls_R_factor_gt 0.0421
_refine_ls_shift/su_max 0.002
_refine_ls_shift/su_mean 0.000
_refine_ls_structure_factor_coef Fsqd
_refine_ls_weighting_details 'calc w=1/[\s^2^(Fo^2^)+(0.0772P)^2^+0.0000P] where P=(Fo^2^+2Fc^2^)/3'
_refine_ls_weighting_scheme calc
_refine_ls_wR_factor_gt 0.1253
_refine_ls_wR_factor_ref 0.1337
_reflns_number_gt 14843
_reflns_number_total 19599
_reflns_threshold_expression >2sigma(I)
_cod_data_source_file ic801434h_si_001_5.cif
_cod_data_source_block '[K(222)][3a]_thf'
_cod_depositor_comments
;
The following automatic conversions were performed:
'_symmetry_cell_setting' value 'Triclinic' changed to 'triclinic'
according to '/home/saulius/struct/CIF-dictionaries/cif_core.dic'
dictionary named 'cif_core.dic' version 2.4.1 from 2010-06-29.

Automatic conversion script
Id: cif_fix_enum 1527 2010-12-29 10:47:43Z saulius 
;
_cod_database_code 4301099

loop_
_symmetry_equiv_pos_as_xyz
'x, y, z'
'-x, -y, -z'

loop_
_atom_site_label
_atom_site_type_symbol
_atom_site_fract_x
_atom_site_fract_y
_atom_site_fract_z
_atom_site_U_iso_or_equiv
_atom_site_adp_type
_atom_site_occupancy
_atom_site_symmetry_multiplicity
_atom_site_calc_flag
_atom_site_refinement_flags
_atom_site_disorder_assembly
_atom_site_disorder_group
Mn1 Mn 0.795179(17) 0.521367(16) 0.312606(13) 0.02461(7) Uani 1 1 d . . .
Mn2 Mn 0.600194(16) 0.199628(16) 0.266979(12) 0.02292(7) Uani 1 1 d . . .
K1 K 1.14776(3) -0.02311(3) 0.16308(2) 0.03107(9) Uani 1 1 d . . .
O1 O 0.83833(11) 0.62875(10) 0.40297(9) 0.0510(3) Uani 1 1 d . . .
O2 O 0.90712(10) 0.64443(10) 0.18240(8) 0.0432(3) Uani 1 1 d . . .
O3 O 0.97768(11) 0.38285(10) 0.40548(9) 0.0524(3) Uani 1 1 d . . .
O4 O 0.43236(11) 0.33871(11) 0.15376(9) 0.0536(4) Uani 1 1 d . . .
O5 O 0.67052(11) 0.11392(10) 0.14674(8) 0.0451(3) Uani 1 1 d . . .
O6 O 0.45995(9) 0.07253(9) 0.33273(8) 0.0398(3) Uani 1 1 d . . .
O7 O 1.21617(9) 0.06332(9) 0.24994(6) 0.0329(3) Uani 1 1 d . . .
O8 O 1.16161(9) -0.11227(9) 0.34073(7) 0.0367(3) Uani 1 1 d . . .
O9 O 0.94330(9) -0.00742(10) 0.13264(7) 0.0373(3) Uani 1 1 d . . .
O10 O 1.02882(8) 0.14381(9) 0.03173(7) 0.0361(3) Uani 1 1 d . . .
O11 O 1.32879(9) -0.04011(9) 0.07551(7) 0.0387(3) Uani 1 1 d . . .
O12 O 1.23066(9) -0.19218(10) 0.13802(8) 0.0418(3) Uani 1 1 d . . .
N1 N 0.76058(9) 0.43883(9) 0.25955(7) 0.0235(2) Uani 1 1 d . . .
N2 N 0.67893(9) 0.30263(9) 0.23952(7) 0.0232(2) Uani 1 1 d . . .
N3 N 1.23186(10) 0.15178(11) 0.06847(8) 0.0345(3) Uani 1 1 d . . .
N4 N 1.05710(11) -0.19008(11) 0.25325(9) 0.0379(3) Uani 1 1 d . . .
C1 C 0.81730(13) 0.58762(12) 0.36881(10) 0.0344(3) Uani 1 1 d . . .
C2 C 0.86157(12) 0.59402(12) 0.23104(9) 0.0308(3) Uani 1 1 d . . .
C3 C 0.90762(13) 0.43289(12) 0.36690(10) 0.0326(3) Uani 1 1 d . . .
C4 C 0.63942(11) 0.59689(11) 0.28414(9) 0.0263(3) Uani 1 1 d . . .
C5 C 0.60297(12) 0.69906(11) 0.27454(9) 0.0292(3) Uani 1 1 d . . .
C6 C 0.65658(13) 0.76911(12) 0.23202(10) 0.0322(3) Uani 1 1 d . . .
H6 H 0.7220 0.7518 0.2118 0.039 Uiso 1 1 calc R . .
C7 C 0.61577(15) 0.86393(13) 0.21876(11) 0.0387(4) Uani 1 1 d . . .
H7 H 0.6531 0.9105 0.1887 0.046 Uiso 1 1 calc R . .
C8 C 0.52184(16) 0.89076(14) 0.24875(12) 0.0446(4) Uani 1 1 d . . .
H8 H 0.4945 0.9554 0.2401 0.054 Uiso 1 1 calc R . .
C9 C 0.46768(15) 0.82210(15) 0.29182(13) 0.0483(5) Uani 1 1 d . . .
H9 H 0.4033 0.8395 0.3136 0.058 Uiso 1 1 calc R . .
C10 C 0.50734(14) 0.72836(14) 0.30308(12) 0.0419(4) Uani 1 1 d . . .
H10 H 0.4683 0.6827 0.3310 0.050 Uiso 1 1 calc R . .
C11 C 0.58906(11) 0.58674(11) 0.21660(9) 0.0270(3) Uani 1 1 d . . .
C12 C 0.50758(12) 0.54390(12) 0.23293(10) 0.0315(3) Uani 1 1 d . . .
H12 H 0.4837 0.5192 0.2883 0.038 Uiso 1 1 calc R . .
C13 C 0.46033(14) 0.53643(13) 0.16995(12) 0.0398(4) Uani 1 1 d . . .
H13 H 0.4055 0.5061 0.1827 0.048 Uiso 1 1 calc R . .
C14 C 0.49304(15) 0.57310(14) 0.08880(12) 0.0433(4) Uani 1 1 d . . .
H14 H 0.4613 0.5675 0.0458 0.052 Uiso 1 1 calc R . .
C15 C 0.57191(15) 0.61779(14) 0.07079(11) 0.0405(4) Uani 1 1 d . . .
H15 H 0.5941 0.6438 0.0150 0.049 Uiso 1 1 calc R . .
C16 C 0.61925(13) 0.62508(12) 0.13369(10) 0.0329(3) Uani 1 1 d . . .
H16 H 0.6731 0.6567 0.1202 0.040 Uiso 1 1 calc R . .
C17 C 0.64382(11) 0.52269(11) 0.36948(9) 0.0259(3) Uani 1 1 d . . .
C18 C 0.62783(13) 0.54513(13) 0.44177(10) 0.0343(4) Uani 1 1 d . . .
H18 H 0.6081 0.6101 0.4338 0.041 Uiso 1 1 calc R . .
C19 C 0.63977(14) 0.47725(14) 0.52097(10) 0.0376(4) Uani 1 1 d . . .
H19 H 0.6267 0.4956 0.5667 0.045 Uiso 1 1 calc R . .
C20 C 0.67117(12) 0.38074(13) 0.53570(9) 0.0335(4) Uani 1 1 d . . .
H20 H 0.6790 0.3336 0.5911 0.040 Uiso 1 1 calc R . .
C21 C 0.69047(12) 0.35471(12) 0.46981(9) 0.0287(3) Uani 1 1 d . . .
H21 H 0.7121 0.2891 0.4801 0.034 Uiso 1 1 calc R . .
C22 C 0.67896(11) 0.42364(11) 0.38608(9) 0.0243(3) Uani 1 1 d . . .
C23 C 0.69834(10) 0.39115(10) 0.31701(8) 0.0228(3) Uani 1 1 d . . .
C24 C 0.77974(11) 0.42082(11) 0.18857(9) 0.0256(3) Uani 1 1 d . . .
C25 C 0.73476(11) 0.35532(11) 0.17672(9) 0.0255(3) Uani 1 1 d . . .
C26 C 0.74717(14) 0.34476(12) 0.10101(9) 0.0339(4) Uani 1 1 d . . .
H26 H 0.7150 0.3029 0.0920 0.041 Uiso 1 1 calc R . .
C27 C 0.80646(15) 0.39546(13) 0.03894(10) 0.0410(4) Uani 1 1 d . . .
H27 H 0.8138 0.3887 -0.0126 0.049 Uiso 1 1 calc R . .
C28 C 0.85452(15) 0.45541(14) 0.05211(11) 0.0430(4) Uani 1 1 d . . .
H28 H 0.8968 0.4880 0.0102 0.052 Uiso 1 1 calc R . .
C29 C 0.84172(13) 0.46844(12) 0.12591(10) 0.0345(4) Uani 1 1 d . . .
H29 H 0.8752 0.5100 0.1341 0.041 Uiso 1 1 calc R . .
C30 C 0.49662(13) 0.28847(12) 0.19951(10) 0.0332(3) Uani 1 1 d . . .
C31 C 0.64438(12) 0.14977(12) 0.19316(9) 0.0308(3) Uani 1 1 d . . .
C32 C 0.51663(12) 0.12089(11) 0.30761(9) 0.0282(3) Uani 1 1 d . . .
C33 C 0.72164(11) 0.11012(10) 0.35603(8) 0.0223(3) Uani 1 1 d . . .
C34 C 0.81865(11) 0.14262(10) 0.33072(8) 0.0230(3) Uani 1 1 d . . .
C35 C 0.87627(11) 0.12264(11) 0.26733(9) 0.0273(3) Uani 1 1 d . . .
H35 H 0.8524 0.0909 0.2399 0.033 Uiso 1 1 calc R . .
C36 C 0.96758(12) 0.14875(12) 0.24447(10) 0.0321(3) Uani 1 1 d . . .
H36 H 1.0056 0.1346 0.2015 0.039 Uiso 1 1 calc R . .
C37 C 1.00406(12) 0.19486(13) 0.28300(11) 0.0353(4) Uani 1 1 d . . .
H37 H 1.0660 0.2139 0.2661 0.042 Uiso 1 1 calc R . .
C38 C 0.94892(12) 0.21309(12) 0.34712(11) 0.0343(4) Uani 1 1 d . . .
H38 H 0.9735 0.2443 0.3747 0.041 Uiso 1 1 calc R . .
C39 C 0.85825(11) 0.18594(11) 0.37095(9) 0.0264(3) Uani 1 1 d . . .
H39 H 0.8224 0.1973 0.4159 0.032 Uiso 1 1 calc R . .
C40 C 0.74670(11) 0.00220(10) 0.39138(8) 0.0233(3) Uani 1 1 d . . .
C41 C 0.81355(13) -0.04722(12) 0.45954(9) 0.0327(3) Uani 1 1 d . . .
H41 H 0.8407 -0.0123 0.4817 0.039 Uiso 1 1 calc R . .
C42 C 0.84107(14) -0.14536(12) 0.49538(10) 0.0374(4) Uani 1 1 d . . .
H42 H 0.8845 -0.1769 0.5430 0.045 Uiso 1 1 calc R . .
C43 C 0.80548(13) -0.19824(12) 0.46210(10) 0.0334(3) Uani 1 1 d . . .
H43 H 0.8255 -0.2658 0.4857 0.040 Uiso 1 1 calc R . .
C44 C 0.74091(12) -0.15091(11) 0.39449(9) 0.0299(3) Uani 1 1 d . . .
H44 H 0.7161 -0.1862 0.3712 0.036 Uiso 1 1 calc R . .
C45 C 0.71129(11) -0.05234(11) 0.35974(9) 0.0260(3) Uani 1 1 d . . .
H45 H 0.6659 -0.0214 0.3134 0.031 Uiso 1 1 calc R . .
C46 C 0.64345(11) 0.15478(10) 0.40000(8) 0.0223(3) Uani 1 1 d . . .
C47 C 0.59025(11) 0.09752(11) 0.46873(8) 0.0257(3) Uani 1 1 d . . .
H47 H 0.6126 0.0302 0.4900 0.031 Uiso 1 1 calc R . .
C48 C 0.50875(12) 0.13696(12) 0.50421(9) 0.0298(3) Uani 1 1 d . . .
H48 H 0.4767 0.0968 0.5501 0.036 Uiso 1 1 calc R . .
C49 C 0.47190(12) 0.23588(12) 0.47371(10) 0.0314(3) Uani 1 1 d . . .
H49 H 0.4142 0.2626 0.4979 0.038 Uiso 1 1 calc R . .
C50 C 0.51945(11) 0.29357(12) 0.40900(9) 0.0284(3) Uani 1 1 d . . .
H50 H 0.4944 0.3606 0.3889 0.034 Uiso 1 1 calc R . .
C51 C 0.60560(11) 0.25587(10) 0.37088(8) 0.0224(3) Uani 1 1 d . . .
C52 C 0.66214(10) 0.32155(10) 0.30872(8) 0.0221(3) Uani 1 1 d . . .
C53 C 1.23555(14) 0.19771(13) 0.12596(10) 0.0375(4) Uani 1 1 d . . .
H53A H 1.1662 0.2320 0.1324 0.045 Uiso 1 1 calc R . .
H53B H 1.2770 0.2454 0.1007 0.045 Uiso 1 1 calc R . .
C54 C 1.27839(14) 0.12955(13) 0.21056(10) 0.0371(4) Uani 1 1 d . . .
H54A H 1.3479 0.0949 0.2052 0.044 Uiso 1 1 calc R . .
H54B H 1.2814 0.1651 0.2450 0.044 Uiso 1 1 calc R . .
C55 C 1.24377(14) 0.00746(13) 0.33544(9) 0.0353(4) Uani 1 1 d . . .
H55A H 1.2488 0.0495 0.3632 0.042 Uiso 1 1 calc R . .
H55B H 1.3105 -0.0368 0.3397 0.042 Uiso 1 1 calc R . .
C56 C 1.16631(15) -0.04736(13) 0.37712(10) 0.0383(4) Uani 1 1 d . . .
H56A H 1.1832 -0.0832 0.4372 0.046 Uiso 1 1 calc R . .
H56B H 1.0995 -0.0029 0.3717 0.046 Uiso 1 1 calc R . .
C57 C 1.08422(16) -0.16128(15) 0.37791(11) 0.0451(5) Uani 1 1 d . . .
H57A H 1.0177 -0.1153 0.3670 0.054 Uiso 1 1 calc R . .
H57B H 1.0954 -0.1938 0.4390 0.054 Uiso 1 1 calc R . .
C58 C 1.08477(17) -0.23328(15) 0.34249(11) 0.0466(5) Uani 1 1 d . . .
H58A H 1.1531 -0.2759 0.3503 0.056 Uiso 1 1 calc R . .
H58B H 1.0368 -0.2727 0.3740 0.056 Uiso 1 1 calc R . .
C59 C 0.94673(14) -0.15864(15) 0.24519(12) 0.0443(4) Uani 1 1 d . . .
H59A H 0.9216 -0.1260 0.2830 0.053 Uiso 1 1 calc R . .
H59B H 0.9180 -0.2154 0.2637 0.053 Uiso 1 1 calc R . .
C60 C 0.90853(14) -0.09249(16) 0.15809(12) 0.0456(5) Uani 1 1 d . . .
H60A H 0.9333 -0.1239 0.1193 0.055 Uiso 1 1 calc R . .
H60B H 0.8337 -0.0771 0.1568 0.055 Uiso 1 1 calc R . .
C61 C 0.89752(13) 0.06233(14) 0.05550(10) 0.0384(4) Uani 1 1 d . . .
H61A H 0.8233 0.0697 0.0583 0.046 Uiso 1 1 calc R . .
H61B H 0.9230 0.0417 0.0099 0.046 Uiso 1 1 calc R . .
C62 C 0.92207(12) 0.15476(14) 0.03857(10) 0.0372(4) Uani 1 1 d . . .
H62A H 0.8885 0.2041 -0.0138 0.045 Uiso 1 1 calc R . .
H62B H 0.8973 0.1752 0.0844 0.045 Uiso 1 1 calc R . .
C63 C 1.05556(13) 0.23179(14) 0.01311(10) 0.0383(4) Uani 1 1 d . . .
H63A H 1.0389 0.2507 0.0607 0.046 Uiso 1 1 calc R . .
H63B H 1.0169 0.2824 -0.0364 0.046 Uiso 1 1 calc R . .
C64 C 1.16769(13) 0.21963(14) -0.00373(10) 0.0381(4) Uani 1 1 d . . .
H64A H 1.1833 0.1980 -0.0498 0.046 Uiso 1 1 calc R . .
H64B H 1.1846 0.2823 -0.0225 0.046 Uiso 1 1 calc R . .
C65 C 1.33408(13) 0.12047(14) 0.04072(11) 0.0402(4) Uani 1 1 d . . .
H65A H 1.3822 0.0959 0.0879 0.048 Uiso 1 1 calc R . .
H65B H 1.3541 0.1760 -0.0038 0.048 Uiso 1 1 calc R . .
C66 C 1.34190(13) 0.04425(14) 0.00847(10) 0.0407(4) Uani 1 1 d . . .
H66A H 1.2893 0.0652 -0.0348 0.049 Uiso 1 1 calc R . .
H66B H 1.4089 0.0325 -0.0168 0.049 Uiso 1 1 calc R . .
C67 C 1.36017(13) -0.12038(16) 0.05460(13) 0.0461(5) Uani 1 1 d . . .
H67A H 1.4336 -0.1313 0.0434 0.055 Uiso 1 1 calc R . .
H67B H 1.3241 -0.1084 0.0035 0.055 Uiso 1 1 calc R . .
C68 C 1.33790(14) -0.20659(16) 0.12481(14) 0.0494(5) Uani 1 1 d . . .
H68A H 1.3628 -0.2631 0.1113 0.059 Uiso 1 1 calc R . .
H68B H 1.3730 -0.2180 0.1762 0.059 Uiso 1 1 calc R . .
C69 C 1.20673(16) -0.27585(15) 0.20000(15) 0.0516(5) Uani 1 1 d . . .
H69A H 1.2435 -0.2938 0.2524 0.062 Uiso 1 1 calc R . .
H69B H 1.2286 -0.3289 0.1816 0.062 Uiso 1 1 calc R . .
C70 C 1.09512(16) -0.25957(16) 0.21540(14) 0.0493(5) Uani 1 1 d . . .
H70A H 1.0590 -0.2369 0.1618 0.059 Uiso 1 1 calc R . .
H70B H 1.0792 -0.3210 0.2525 0.059 Uiso 1 1 calc R . .

loop_
_atom_site_aniso_label
_atom_site_aniso_U_11
_atom_site_aniso_U_22
_atom_site_aniso_U_33
_atom_site_aniso_U_23
_atom_site_aniso_U_13
_atom_site_aniso_U_12
Mn1 0.02698(12) 0.02113(12) 0.02629(12) -0.00942(9) 0.00150(9) -0.00717(9)
Mn2 0.02526(12) 0.02184(12) 0.02237(11) -0.00946(9) -0.00107(8) -0.00520(9)
K1 0.02953(17) 0.0367(2) 0.02867(16) -0.01582(14) -0.00149(13) -0.00527(15)
O1 0.0616(9) 0.0438(8) 0.0631(8) -0.0339(7) -0.0078(7) -0.0140(7)
O2 0.0451(7) 0.0423(8) 0.0391(6) -0.0060(5) 0.0022(5) -0.0239(6)
O3 0.0493(8) 0.0383(8) 0.0667(9) -0.0212(7) -0.0247(7) 0.0041(7)
O4 0.0521(8) 0.0458(9) 0.0551(8) -0.0160(7) -0.0265(7) 0.0042(7)
O5 0.0584(8) 0.0491(8) 0.0385(6) -0.0292(6) 0.0056(6) -0.0123(7)
O6 0.0346(6) 0.0384(7) 0.0471(7) -0.0111(6) -0.0067(5) -0.0176(6)
O7 0.0343(6) 0.0384(7) 0.0266(5) -0.0127(5) -0.0029(4) -0.0089(5)
O8 0.0461(7) 0.0391(7) 0.0309(6) -0.0181(5) 0.0017(5) -0.0138(6)
O9 0.0311(6) 0.0474(8) 0.0371(6) -0.0195(5) -0.0042(5) -0.0091(6)
O10 0.0235(5) 0.0450(8) 0.0355(6) -0.0163(5) 0.0005(4) -0.0006(5)
O11 0.0381(6) 0.0409(7) 0.0355(6) -0.0179(5) 0.0000(5) -0.0016(6)
O12 0.0305(6) 0.0451(8) 0.0541(7) -0.0276(6) -0.0016(5) -0.0020(6)
N1 0.0264(6) 0.0205(6) 0.0233(5) -0.0086(5) 0.0038(5) -0.0067(5)
N2 0.0269(6) 0.0208(6) 0.0218(5) -0.0083(5) 0.0001(5) -0.0056(5)
N3 0.0269(6) 0.0393(8) 0.0303(7) -0.0087(6) 0.0006(5) -0.0047(6)
N4 0.0380(8) 0.0387(9) 0.0414(8) -0.0188(7) -0.0016(6) -0.0110(7)
C1 0.0389(9) 0.0256(8) 0.0385(8) -0.0125(7) -0.0023(7) -0.0066(7)
C2 0.0310(8) 0.0300(9) 0.0310(7) -0.0104(6) -0.0023(6) -0.0088(7)
C3 0.0368(9) 0.0267(8) 0.0373(8) -0.0145(7) -0.0005(7) -0.0094(7)
C4 0.0274(7) 0.0224(7) 0.0299(7) -0.0122(6) 0.0020(6) -0.0050(6)
C5 0.0323(8) 0.0243(8) 0.0324(8) -0.0141(6) -0.0022(6) -0.0031(6)
C6 0.0388(9) 0.0249(8) 0.0331(8) -0.0118(6) -0.0029(7) -0.0060(7)
C7 0.0527(11) 0.0244(8) 0.0390(9) -0.0112(7) -0.0089(8) -0.0082(8)
C8 0.0541(11) 0.0286(9) 0.0537(11) -0.0244(8) -0.0138(9) 0.0048(8)
C9 0.0428(10) 0.0391(11) 0.0671(13) -0.0315(10) 0.0039(9) 0.0002(9)
C10 0.0385(9) 0.0337(10) 0.0557(11) -0.0226(8) 0.0065(8) -0.0064(8)
C11 0.0286(7) 0.0194(7) 0.0317(7) -0.0112(6) 0.0000(6) -0.0013(6)
C12 0.0299(8) 0.0247(8) 0.0372(8) -0.0103(6) 0.0000(6) -0.0051(6)
C13 0.0360(9) 0.0304(9) 0.0545(10) -0.0174(8) -0.0101(8) -0.0062(7)
C14 0.0496(11) 0.0386(10) 0.0457(10) -0.0232(8) -0.0142(8) -0.0010(9)
C15 0.0480(10) 0.0411(10) 0.0311(8) -0.0164(7) -0.0029(7) -0.0035(8)
C16 0.0355(8) 0.0308(9) 0.0313(8) -0.0119(6) 0.0015(6) -0.0071(7)
C17 0.0268(7) 0.0256(8) 0.0281(7) -0.0132(6) 0.0032(6) -0.0075(6)
C18 0.0408(9) 0.0330(9) 0.0351(8) -0.0204(7) 0.0066(7) -0.0090(7)
C19 0.0429(9) 0.0473(11) 0.0287(8) -0.0221(7) 0.0064(7) -0.0113(8)
C20 0.0343(8) 0.0403(10) 0.0242(7) -0.0118(7) 0.0028(6) -0.0085(7)
C21 0.0303(8) 0.0286(8) 0.0267(7) -0.0106(6) 0.0020(6) -0.0077(6)
C22 0.0261(7) 0.0248(7) 0.0244(6) -0.0112(6) 0.0043(5) -0.0090(6)
C23 0.0236(6) 0.0204(7) 0.0224(6) -0.0073(5) 0.0014(5) -0.0043(6)
C24 0.0277(7) 0.0224(7) 0.0244(6) -0.0091(5) 0.0045(6) -0.0040(6)
C25 0.0287(7) 0.0224(7) 0.0231(6) -0.0086(5) 0.0028(6) -0.0036(6)
C26 0.0474(10) 0.0293(8) 0.0249(7) -0.0119(6) 0.0046(7) -0.0081(7)
C27 0.0599(11) 0.0384(10) 0.0263(8) -0.0155(7) 0.0143(8) -0.0145(9)
C28 0.0566(11) 0.0385(10) 0.0329(8) -0.0142(7) 0.0217(8) -0.0170(9)
C29 0.0409(9) 0.0304(9) 0.0335(8) -0.0130(7) 0.0118(7) -0.0143(7)
C30 0.0363(8) 0.0300(9) 0.0349(8) -0.0138(7) -0.0047(7) -0.0071(7)
C31 0.0325(8) 0.0311(9) 0.0287(7) -0.0117(6) -0.0015(6) -0.0073(7)
C32 0.0273(7) 0.0272(8) 0.0290(7) -0.0107(6) -0.0058(6) -0.0030(6)
C33 0.0267(7) 0.0206(7) 0.0200(6) -0.0082(5) -0.0002(5) -0.0057(6)
C34 0.0239(7) 0.0203(7) 0.0224(6) -0.0072(5) -0.0011(5) -0.0030(6)
C35 0.0268(7) 0.0294(8) 0.0251(7) -0.0116(6) 0.0008(6) -0.0047(6)
C36 0.0265(7) 0.0331(9) 0.0317(8) -0.0112(6) 0.0050(6) -0.0031(7)
C37 0.0243(7) 0.0322(9) 0.0478(9) -0.0144(7) 0.0023(7) -0.0073(7)
C38 0.0270(7) 0.0314(9) 0.0482(9) -0.0199(7) -0.0076(7) -0.0036(7)
C39 0.0264(7) 0.0248(8) 0.0281(7) -0.0121(6) -0.0031(6) -0.0021(6)
C40 0.0260(7) 0.0220(7) 0.0220(6) -0.0097(5) 0.0029(5) -0.0049(6)
C41 0.0442(9) 0.0265(8) 0.0290(7) -0.0118(6) -0.0073(7) -0.0071(7)
C42 0.0518(10) 0.0259(8) 0.0299(8) -0.0076(6) -0.0127(7) -0.0024(8)
C43 0.0432(9) 0.0226(8) 0.0305(7) -0.0087(6) 0.0000(7) -0.0041(7)
C44 0.0359(8) 0.0254(8) 0.0322(7) -0.0145(6) 0.0015(6) -0.0090(7)
C45 0.0273(7) 0.0227(7) 0.0289(7) -0.0108(6) -0.0013(6) -0.0058(6)
C46 0.0245(6) 0.0222(7) 0.0219(6) -0.0097(5) -0.0001(5) -0.0069(6)
C47 0.0298(7) 0.0235(7) 0.0231(6) -0.0078(5) 0.0027(6) -0.0087(6)
C48 0.0334(8) 0.0294(8) 0.0285(7) -0.0117(6) 0.0084(6) -0.0133(7)
C49 0.0291(7) 0.0314(9) 0.0345(8) -0.0153(7) 0.0097(6) -0.0081(7)
C50 0.0282(7) 0.0252(8) 0.0322(7) -0.0126(6) 0.0051(6) -0.0065(6)
C51 0.0246(7) 0.0219(7) 0.0223(6) -0.0093(5) 0.0010(5) -0.0074(6)
C52 0.0230(6) 0.0207(7) 0.0214(6) -0.0082(5) 0.0010(5) -0.0040(5)
C53 0.0368(9) 0.0342(9) 0.0389(9) -0.0112(7) -0.0009(7) -0.0090(8)
C54 0.0343(8) 0.0409(10) 0.0386(9) -0.0170(8) -0.0030(7) -0.0104(8)
C55 0.0446(9) 0.0353(9) 0.0273(7) -0.0157(7) -0.0072(7) -0.0032(8)
C56 0.0546(11) 0.0363(10) 0.0259(7) -0.0151(7) -0.0017(7) -0.0087(8)
C57 0.0561(11) 0.0525(12) 0.0295(8) -0.0137(8) 0.0037(8) -0.0237(10)
C58 0.0558(12) 0.0412(11) 0.0414(9) -0.0105(8) -0.0055(9) -0.0175(10)
C59 0.0394(9) 0.0522(12) 0.0475(10) -0.0221(9) 0.0063(8) -0.0196(9)
C60 0.0344(9) 0.0606(14) 0.0517(11) -0.0278(10) -0.0006(8) -0.0186(9)
C61 0.0270(8) 0.0565(12) 0.0344(8) -0.0235(8) -0.0041(6) -0.0034(8)
C62 0.0252(7) 0.0531(11) 0.0286(8) -0.0176(7) -0.0030(6) 0.0023(7)
C63 0.0303(8) 0.0408(10) 0.0314(8) -0.0067(7) 0.0015(7) -0.0006(7)
C64 0.0317(8) 0.0410(10) 0.0293(8) -0.0048(7) 0.0009(6) -0.0034(8)
C65 0.0280(8) 0.0448(11) 0.0391(9) -0.0092(8) 0.0032(7) -0.0078(8)
C66 0.0291(8) 0.0518(12) 0.0333(8) -0.0132(8) 0.0029(7) -0.0035(8)
C67 0.0280(8) 0.0607(13) 0.0588(11) -0.0386(11) 0.0020(8) -0.0012(9)
C68 0.0289(9) 0.0484(12) 0.0774(14) -0.0361(11) -0.0060(9) 0.0011(8)
C69 0.0498(11) 0.0393(11) 0.0721(13) -0.0305(10) 0.0018(10) -0.0076(9)
C70 0.0484(11) 0.0478(12) 0.0658(13) -0.0347(10) 0.0048(10) -0.0162(10)

loop_
_atom_type_symbol
_atom_type_description
_atom_type_scat_dispersion_real
_atom_type_scat_dispersion_imag
_atom_type_scat_source
C C 0.0033 0.0016 'International Tables Vol C Tables 4.2.6.8 and 6.1.1.4'
H H 0.0000 0.0000 'International Tables Vol C Tables 4.2.6.8 and 6.1.1.4'
N N 0.0061 0.0033 'International Tables Vol C Tables 4.2.6.8 and 6.1.1.4'
O O 0.0106 0.0060 'International Tables Vol C Tables 4.2.6.8 and 6.1.1.4'
K K 0.2009 0.2494 'International Tables Vol C Tables 4.2.6.8 and 6.1.1.4'
Mn Mn 0.3368 0.7283 'International Tables Vol C Tables 4.2.6.8 and 6.1.1.4'

loop_
_geom_angle_atom_site_label_1
_geom_angle_atom_site_label_2
_geom_angle_atom_site_label_3
_geom_angle
_geom_angle_site_symmetry_1
_geom_angle_site_symmetry_3
_geom_angle_publ_flag
C2 Mn1 C1 85.06(7) . . ?
C2 Mn1 C3 95.59(7) . . ?
C1 Mn1 C3 85.81(8) . . ?
C2 Mn1 N1 101.26(6) . . ?
C1 Mn1 N1 173.66(6) . . ?
C3 Mn1 N1 94.08(6) . . ?
C2 Mn1 C4 103.28(7) . . ?
C1 Mn1 C4 94.17(7) . . ?
C3 Mn1 C4 161.07(6) . . ?
N1 Mn1 C4 83.88(5) . . ?
C2 Mn1 C17 141.41(7) . . ?
C1 Mn1 C17 88.09(7) . . ?
C3 Mn1 C17 121.75(6) . . ?
N1 Mn1 C17 86.58(5) . . ?
C4 Mn1 C17 39.44(5) . . ?
C2 Mn1 C22 161.64(6) . . ?
C1 Mn1 C22 110.72(6) . . ?
C3 Mn1 C22 94.92(6) . . ?
N1 Mn1 C22 62.96(5) . . ?
C4 Mn1 C22 67.35(5) . . ?
C17 Mn1 C22 35.81(5) . . ?
C31 Mn2 C32 89.85(7) . . ?
C31 Mn2 C30 93.51(7) . . ?
C32 Mn2 C30 88.26(7) . . ?
C31 Mn2 N2 103.43(6) . . ?
C32 Mn2 N2 166.66(6) . . ?
C30 Mn2 N2 89.61(6) . . ?
C31 Mn2 C33 94.70(6) . . ?
C32 Mn2 C33 95.72(6) . . ?
C30 Mn2 C33 170.89(6) . . ?
N2 Mn2 C33 84.64(5) . . ?
C31 Mn2 C46 132.26(7) . . ?
C32 Mn2 C46 85.74(6) . . ?
C30 Mn2 C46 133.71(6) . . ?
N2 Mn2 C46 86.23(5) . . ?
C33 Mn2 C46 38.96(5) . . ?
C31 Mn2 C51 158.99(6) . . ?
C32 Mn2 C51 104.01(6) . . ?
C30 Mn2 C51 102.50(6) . . ?
N2 Mn2 C51 63.65(5) . . ?
C33 Mn2 C51 68.60(5) . . ?
C46 Mn2 C51 36.31(5) . . ?
O7 K1 O11 93.38(4) . . ?
O7 K1 O9 125.58(4) . . ?
O11 K1 O9 135.34(4) . . ?
O7 K1 O12 132.68(4) . . ?
O11 K1 O12 60.08(4) . . ?
O9 K1 O12 97.67(4) . . ?
O7 K1 O8 60.36(3) . . ?
O11 K1 O8 116.93(4) . . ?
O9 K1 O8 102.40(4) . . ?
O12 K1 O8 95.45(4) . . ?
O7 K1 O10 100.19(4) . . ?
O11 K1 O10 97.99(3) . . ?
O9 K1 O10 58.15(4) . . ?
O12 K1 O10 120.47(4) . . ?
O8 K1 O10 139.62(4) . . ?
O7 K1 N4 120.45(4) . . ?
O11 K1 N4 121.05(4) . . ?
O9 K1 N4 60.75(4) . . ?
O12 K1 N4 61.65(4) . . ?
O8 K1 N4 60.86(4) . . ?
O10 K1 N4 118.49(4) . . ?
O7 K1 N3 60.32(4) . . ?
O11 K1 N3 60.58(4) . . ?
O9 K1 N3 116.99(4) . . ?
O12 K1 N3 119.67(4) . . ?
O8 K1 N3 120.23(4) . . ?
O10 K1 N3 59.31(4) . . ?
N4 K1 N3 177.72(4) . . ?
C55 O7 C54 111.57(12) . . ?
C55 O7 K1 117.60(9) . . ?
C54 O7 K1 120.79(9) . . ?
C57 O8 C56 110.56(13) . . ?
C57 O8 K1 113.50(10) . . ?
C56 O8 K1 112.47(9) . . ?
C60 O9 C61 111.24(13) . . ?
C60 O9 K1 118.34(11) . . ?
C61 O9 K1 118.72(9) . . ?
C62 O10 C63 110.91(13) . . ?
C62 O10 K1 115.27(10) . . ?
C63 O10 K1 115.96(9) . . ?
C66 O11 C67 111.63(14) . . ?
C66 O11 K1 115.48(10) . . ?
C67 O11 K1 117.82(10) . . ?
C69 O12 C68 110.57(16) . . ?
C69 O12 K1 115.14(10) . . ?
C68 O12 K1 112.36(11) . . ?
C23 N1 C24 117.62(12) . . ?
C23 N1 Mn1 102.11(8) . . ?
C24 N1 Mn1 140.26(10) . . ?
C52 N2 C25 117.83(12) . . ?
C52 N2 Mn2 100.87(8) . . ?
C25 N2 Mn2 141.25(10) . . ?
C64 N3 C65 109.87(12) . . ?
C64 N3 C53 109.16(14) . . ?
C65 N3 C53 110.58(14) . . ?
C64 N3 K1 111.26(10) . . ?
C65 N3 K1 108.06(11) . . ?
C53 N3 K1 107.89(9) . . ?
C59 N4 C58 108.57(14) . . ?
C59 N4 C70 110.25(15) . . ?
C58 N4 C70 110.40(16) . . ?
C59 N4 K1 109.22(11) . . ?
C58 N4 K1 110.35(10) . . ?
C70 N4 K1 108.04(11) . . ?
O1 C1 Mn1 175.20(16) . . ?
O2 C2 Mn1 174.16(15) . . ?
O3 C3 Mn1 173.08(15) . . ?
C17 C4 C11 118.65(13) . . ?
C17 C4 C5 116.85(12) . . ?
C11 C4 C5 107.52(13) . . ?
C17 C4 Mn1 72.40(8) . . ?
C11 C4 Mn1 116.65(10) . . ?
C5 C4 Mn1 121.80(10) . . ?
C10 C5 C6 117.03(15) . . ?
C10 C5 C4 119.32(14) . . ?
C6 C5 C4 123.43(14) . . ?
C7 C6 C5 121.18(16) . . ?
C8 C7 C6 120.65(17) . . ?
C7 C8 C9 119.08(17) . . ?
C10 C9 C8 120.14(17) . . ?
C9 C10 C5 121.89(17) . . ?
C12 C11 C16 117.29(15) . . ?
C12 C11 C4 121.81(13) . . ?
C16 C11 C4 120.81(14) . . ?
C13 C12 C11 121.43(15) . . ?
C14 C13 C12 120.11(16) . . ?
C15 C14 C13 119.52(16) . . ?
C14 C15 C16 120.38(16) . . ?
C15 C16 C11 121.22(16) . . ?
C22 C17 C18 115.52(13) . . ?
C22 C17 C4 121.64(12) . . ?
C18 C17 C4 122.22(14) . . ?
C22 C17 Mn1 79.51(8) . . ?
C18 C17 Mn1 117.03(11) . . ?
C4 C17 Mn1 68.16(8) . . ?
C19 C18 C17 122.82(16) . . ?
C18 C19 C20 120.60(14) . . ?
C21 C20 C19 119.53(15) . . ?
C20 C21 C22 121.51(15) . . ?
C21 C22 C17 119.93(13) . . ?
C21 C22 C23 119.17(13) . . ?
C17 C22 C23 120.82(12) . . ?
C21 C22 Mn1 125.91(11) . . ?
C17 C22 Mn1 64.68(8) . . ?
C23 C22 Mn1 83.70(8) . . ?
N1 C23 C52 121.70(12) . . ?
N1 C23 C22 111.10(12) . . ?
C52 C23 C22 127.20(12) . . ?
N1 C24 C29 120.90(14) . . ?
N1 C24 C25 120.39(12) . . ?
C29 C24 C25 118.70(13) . . ?
N2 C25 C26 120.37(14) . . ?
N2 C25 C24 120.07(12) . . ?
C26 C25 C24 119.56(13) . . ?
C27 C26 C25 120.24(16) . . ?
C28 C27 C26 120.19(15) . . ?
C27 C28 C29 120.57(15) . . ?
C28 C29 C24 120.59(16) . . ?
O4 C30 Mn2 173.85(15) . . ?
O5 C31 Mn2 176.69(15) . . ?
O6 C32 Mn2 177.73(15) . . ?
C46 C33 C34 120.71(12) . . ?
C46 C33 C40 115.97(11) . . ?
C34 C33 C40 108.33(12) . . ?
C46 C33 Mn2 73.14(8) . . ?
C34 C33 Mn2 112.07(9) . . ?
C40 C33 Mn2 123.69(10) . . ?
C39 C34 C35 117.56(13) . . ?
C39 C34 C33 123.06(12) . . ?
C35 C34 C33 119.23(13) . . ?
C36 C35 C34 120.67(14) . . ?
C37 C36 C35 121.00(14) . . ?
C36 C37 C38 118.90(14) . . ?
C39 C38 C37 120.28(15) . . ?
C34 C39 C38 121.52(14) . . ?
C45 C40 C41 116.81(14) . . ?
C45 C40 C33 125.31(13) . . ?
C41 C40 C33 117.84(13) . . ?
C42 C41 C40 121.80(15) . . ?
C41 C42 C43 120.27(15) . . ?
C44 C43 C42 118.70(15) . . ?
C43 C44 C45 121.01(15) . . ?
C44 C45 C40 121.36(14) . . ?
C51 C46 C47 116.00(12) . . ?
C51 C46 C33 122.86(12) . . ?
C47 C46 C33 120.55(13) . . ?
C51 C46 Mn2 76.15(8) . . ?
C47 C46 Mn2 122.39(10) . . ?
C33 C46 Mn2 67.90(7) . . ?
C48 C47 C46 122.19(14) . . ?
C47 C48 C49 120.83(13) . . ?
C50 C49 C48 119.53(14) . . ?
C49 C50 C51 121.68(15) . . ?
C50 C51 C46 119.76(12) . . ?
C50 C51 C52 119.26(13) . . ?
C46 C51 C52 120.57(12) . . ?
C50 C51 Mn2 125.07(10) . . ?
C46 C51 Mn2 67.54(7) . . ?
C52 C51 Mn2 84.60(8) . . ?
N2 C52 C23 121.92(12) . . ?
N2 C52 C51 110.65(12) . . ?
C23 C52 C51 127.39(12) . . ?
N3 C53 C54 113.92(15) . . ?
O7 C54 C53 109.58(14) . . ?
O7 C55 C56 109.43(14) . . ?
O8 C56 C55 110.65(13) . . ?
O8 C57 C58 109.66(15) . . ?
N4 C58 C57 113.44(16) . . ?
N4 C59 C60 114.32(15) . . ?
O9 C60 C59 109.49(14) . . ?
O9 C61 C62 109.36(13) . . ?
O10 C62 C61 109.06(14) . . ?
O10 C63 C64 108.96(14) . . ?
N3 C64 C63 114.04(13) . . ?
N3 C65 C66 113.19(15) . . ?
O11 C66 C65 108.87(13) . . ?
O11 C67 C68 109.83(15) . . ?
O12 C68 C67 109.44(16) . . ?
O12 C69 C70 110.39(18) . . ?
N4 C70 C69 113.83(16) . . ?

loop_
_geom_bond_atom_site_label_1
_geom_bond_atom_site_label_2
_geom_bond_distance
_geom_bond_site_symmetry_2
_geom_bond_publ_flag
Mn1 C2 1.7714(16) . ?
Mn1 C1 1.7979(17) . ?
Mn1 C3 1.8263(18) . ?
Mn1 N1 2.0470(12) . ?
Mn1 C4 2.1556(16) . ?
Mn1 C17 2.2136(14) . ?
Mn1 C22 2.4079(14) . ?
Mn2 C31 1.7716(16) . ?
Mn2 C32 1.7883(16) . ?
Mn2 C30 1.8269(18) . ?
Mn2 N2 2.0451(12) . ?
Mn2 C33 2.1679(15) . ?
Mn2 C46 2.2392(14) . ?
Mn2 C51 2.3525(14) . ?
K1 O7 2.7731(12) . ?
K1 O11 2.8081(12) . ?
K1 O9 2.8222(12) . ?
K1 O12 2.8319(13) . ?
K1 O8 2.8572(12) . ?
K1 O10 2.9177(13) . ?
K1 N4 2.9797(16) . ?
K1 N3 3.0366(15) . ?
O1 C1 1.146(2) . ?
O2 C2 1.1610(18) . ?
O3 C3 1.142(2) . ?
O4 C30 1.144(2) . ?
O5 C31 1.1594(19) . ?
O6 C32 1.1562(19) . ?
O7 C55 1.4267(19) . ?
O7 C54 1.430(2) . ?
O8 C57 1.419(2) . ?
O8 C56 1.432(2) . ?
O9 C60 1.424(2) . ?
O9 C61 1.427(2) . ?
O10 C62 1.4249(19) . ?
O10 C63 1.428(2) . ?
O11 C66 1.414(2) . ?
O11 C67 1.421(2) . ?
O12 C69 1.421(2) . ?
O12 C68 1.438(2) . ?
N1 C23 1.3616(17) . ?
N1 C24 1.3808(18) . ?
N2 C52 1.3566(17) . ?
N2 C25 1.3813(17) . ?
N3 C64 1.467(2) . ?
N3 C65 1.472(2) . ?
N3 C53 1.478(2) . ?
N4 C59 1.466(2) . ?
N4 C58 1.475(2) . ?
N4 C70 1.476(2) . ?
C4 C17 1.475(2) . ?
C4 C11 1.507(2) . ?
C4 C5 1.512(2) . ?
C5 C10 1.395(2) . ?
C5 C6 1.397(2) . ?
C6 C7 1.393(2) . ?
C7 C8 1.377(3) . ?
C8 C9 1.388(3) . ?
C9 C10 1.384(3) . ?
C11 C12 1.392(2) . ?
C11 C16 1.399(2) . ?
C12 C13 1.390(2) . ?
C13 C14 1.382(3) . ?
C14 C15 1.377(3) . ?
C15 C16 1.388(2) . ?
C17 C22 1.433(2) . ?
C17 C18 1.441(2) . ?
C18 C19 1.361(2) . ?
C19 C20 1.399(3) . ?
C20 C21 1.366(2) . ?
C21 C22 1.424(2) . ?
C22 C23 1.4831(19) . ?
C23 C52 1.377(2) . ?
C24 C29 1.4034(19) . ?
C24 C25 1.419(2) . ?
C25 C26 1.400(2) . ?
C26 C27 1.392(2) . ?
C27 C28 1.380(3) . ?
C28 C29 1.386(2) . ?
C33 C46 1.4711(19) . ?
C33 C34 1.5044(19) . ?
C33 C40 1.518(2) . ?
C34 C39 1.384(2) . ?
C34 C35 1.4041(19) . ?
C35 C36 1.385(2) . ?
C36 C37 1.374(2) . ?
C37 C38 1.389(2) . ?
C38 C39 1.385(2) . ?
C40 C45 1.393(2) . ?
C40 C41 1.400(2) . ?
C41 C42 1.380(2) . ?
C42 C43 1.391(2) . ?
C43 C44 1.373(2) . ?
C44 C45 1.387(2) . ?
C46 C51 1.435(2) . ?
C46 C47 1.4436(18) . ?
C47 C48 1.367(2) . ?
C48 C49 1.402(2) . ?
C49 C50 1.365(2) . ?
C50 C51 1.424(2) . ?
C51 C52 1.4797(18) . ?
C53 C54 1.501(2) . ?
C55 C56 1.485(3) . ?
C57 C58 1.505(3) . ?
C59 C60 1.509(3) . ?
C61 C62 1.487(3) . ?
C63 C64 1.513(2) . ?
C65 C66 1.509(3) . ?
C67 C68 1.497(3) . ?
C69 C70 1.501(3) . ?
